data_4338439
loop_
_publ_author_name
'Kaase, Dominic'
'Gotzmann, Carla'
'Rein, Stephan'
'Lan, Yanhua'
'Kacprzak, Sylwia'
'Klingele, Julia'

_publ_section_title
;
 [1,2,4]Triazolo[4,3-a]Pyridines as Bridging Ligands-Magnetism of
 Azole-Bridged Dinuclear Copper(II) Complexes Influenced by the Trigonal
 Distortion Parameter \t.
;
_journal_issue 11
_journal_name_full 'Inorganic chemistry'
_journal_page_first 5546
_journal_page_last 5555
_journal_paper_doi 10.1021/ic500226z
_journal_volume 53
_journal_year 2014
_chemical_formula_moiety
;
 C12 H10 N4
;
_chemical_formula_sum 'C12 H10 N4'
_chemical_formula_weight 210.24
_chemical_name_systematic
; 
 ? 
;
_space_group_IT_number 14
_symmetry_cell_setting monoclinic
_symmetry_space_group_name_Hall '-P 2ybc'
_symmetry_space_group_name_H-M 'P 1 21/c 1'
_atom_sites_solution_hydrogens geom
_atom_sites_solution_primary direct
_atom_sites_solution_secondary difmap
_audit_creation_method SHELXL-97
_cell_angle_alpha 90.00
_cell_angle_beta 96.4100(10)
_cell_angle_gamma 90.00
_cell_formula_units_Z 4
_cell_length_a 7.0841(2)
_cell_length_b 11.6391(4)
_cell_length_c 12.3534(4)
_cell_measurement_reflns_used 6611
_cell_measurement_temperature 100(2)
_cell_measurement_theta_max 37.59
_cell_measurement_theta_min 2.41
_cell_volume 1012.20(6)
_computing_data_collection 'Bruker APEX2'
_computing_structure_refinement 'SHELXL-97 (Sheldrick, 1997)'
_computing_structure_solution 'SHELXS-97 (Sheldrick, 1990)'
_diffrn_ambient_temperature 100(2)
_diffrn_measured_fraction_theta_full 0.997
_diffrn_measured_fraction_theta_max 0.921
_diffrn_measurement_device_type 'Bruker APEX2 CCD area detector'
_diffrn_measurement_method 'f\ and \w scans'
_diffrn_radiation_monochromator 'multilayer mirror optics'
_diffrn_radiation_source 'microfocused sealed tube'
_diffrn_radiation_type MoK\a
_diffrn_radiation_wavelength 0.71073
_diffrn_reflns_av_R_equivalents 0.0264
_diffrn_reflns_av_sigmaI/netI 0.0297
_diffrn_reflns_limit_h_max 11
_diffrn_reflns_limit_h_min -12
_diffrn_reflns_limit_k_max 20
_diffrn_reflns_limit_k_min -20
_diffrn_reflns_limit_l_max 21
_diffrn_reflns_limit_l_min -16
_diffrn_reflns_number 22010
_diffrn_reflns_theta_full 25.00
_diffrn_reflns_theta_max 39.61
_diffrn_reflns_theta_min 2.41
_exptl_absorpt_coefficient_mu 0.088
_exptl_absorpt_correction_T_max 0.9826
_exptl_absorpt_correction_T_min 0.9783
_exptl_absorpt_correction_type multi-scan
_exptl_absorpt_process_details '(<i>SADABS</i>; Sheldrick, 1996)'
_exptl_crystal_colour colourless
_exptl_crystal_density_diffrn 1.380
_exptl_crystal_density_method 'not measured'
_exptl_crystal_description block
_exptl_crystal_F_000 440
_exptl_crystal_size_max 0.25
_exptl_crystal_size_mid 0.24
_exptl_crystal_size_min 0.20
_refine_diff_density_max 0.574
_refine_diff_density_min -0.368
_refine_diff_density_rms 0.062
_refine_ls_extinction_method none
_refine_ls_goodness_of_fit_ref 1.068
_refine_ls_hydrogen_treatment constr
_refine_ls_matrix_type full
_refine_ls_number_parameters 146
_refine_ls_number_reflns 5639
_refine_ls_number_restraints 0
_refine_ls_restrained_S_all 1.068
_refine_ls_R_factor_all 0.0607
_refine_ls_R_factor_gt 0.0454
_refine_ls_shift/su_max 0.001
_refine_ls_shift/su_mean 0.000
_refine_ls_structure_factor_coef Fsqd
_refine_ls_weighting_details 'calc w=1/[\s^2^(Fo^2^)+(0.0684P)^2^+0.1445P] where P=(Fo^2^+2Fc^2^)/3'
_refine_ls_weighting_scheme calc
_refine_ls_wR_factor_gt 0.1232
_refine_ls_wR_factor_ref 0.1328
_reflns_number_gt 4417
_reflns_number_total 5639
_reflns_threshold_expression >2sigma(I)
_cod_data_source_file ic500226z_si_002.cif
_cod_data_source_block jmk_az3
_cod_depositor_comments 'Adding full bibliography for 4338438--4338442.cif.'
_cod_original_sg_symbol_H-M P2(1)/c
_cod_database_code 4338439

loop_
_publ_contact_author
'Julia Klingele'
'Sylwia Kacprzak'

loop_
_symmetry_equiv_pos_as_xyz
'x, y, z'
'-x, y+1/2, -z+1/2'
'-x, -y, -z'
'x, -y-1/2, z-1/2'

loop_
_atom_site_label
_atom_site_type_symbol
_atom_site_fract_x
_atom_site_fract_y
_atom_site_fract_z
_atom_site_U_iso_or_equiv
_atom_site_adp_type
_atom_site_occupancy
_atom_site_symmetry_multiplicity
_atom_site_calc_flag
_atom_site_refinement_flags
N4 N 0.83892(8) 0.37288(5) 0.05357(5) 0.01306(10) Uani 1 1 d .
N1 N 0.67564(8) 0.52433(5) -0.12054(5) 0.01558(11) Uani 1 1 d .
C5 C 0.71110(9) 0.56560(5) -0.01893(6) 0.01372(11) Uani 1 1 d .
C6 C 0.79495(9) 0.48723(5) 0.06565(5) 0.01357(11) Uani 1 1 d .
N3 N 0.90596(9) 0.42380(5) 0.22747(5) 0.01769(11) Uani 1 1 d .
C7 C 0.90711(9) 0.33699(6) 0.15759(5) 0.01464(11) Uani 1 1 d .
N2 N 0.83550(9) 0.51702(5) 0.16906(5) 0.01693(11) Uani 1 1 d .
C1 C 0.59809(10) 0.59537(6) -0.19905(6) 0.01709(12) Uani 1 1 d .
C11 C 0.82701(10) 0.29948(6) -0.03522(6) 0.01594(12) Uani 1 1 d .
H11 H 0.7821 0.3262 -0.1061 0.019 Uiso 1 1 calc R
C8 C 0.96305(10) 0.22092(6) 0.17505(6) 0.01763(12) Uani 1 1 d .
H8 H 1.0092 0.1944 0.2458 0.021 Uiso 1 1 calc R
C4 C 0.67053(10) 0.67843(6) 0.00932(6) 0.01753(12) Uani 1 1 d .
H4 H 0.6965 0.7046 0.0823 0.021 Uiso 1 1 calc R
C2 C 0.55469(10) 0.70942(6) -0.17799(6) 0.01868(13) Uani 1 1 d .
H2 H 0.5009 0.7580 -0.2351 0.022 Uiso 1 1 calc R
C3 C 0.59134(11) 0.75096(6) -0.07224(7) 0.01982(13) Uani 1 1 d .
H3 H 0.5623 0.8283 -0.0561 0.024 Uiso 1 1 calc R
C10 C 0.88130(10) 0.18830(6) -0.01830(6) 0.01898(13) Uani 1 1 d .
H10 H 0.8740 0.1366 -0.0781 0.023 Uiso 1 1 calc R
C9 C 0.94916(10) 0.14827(6) 0.08824(6) 0.01934(13) Uani 1 1 d .
H9 H 0.9850 0.0701 0.0986 0.023 Uiso 1 1 calc R
C12 C 0.55882(13) 0.54468(8) -0.31050(7) 0.02546(16) Uani 1 1 d .
H12A H 0.6732 0.5061 -0.3300 0.038 Uiso 1 1 calc R
H12B H 0.5224 0.6059 -0.3632 0.038 Uiso 1 1 calc R
H12C H 0.4551 0.4889 -0.3113 0.038 Uiso 1 1 calc R

loop_
_atom_site_aniso_label
_atom_site_aniso_U_11
_atom_site_aniso_U_22
_atom_site_aniso_U_33
_atom_site_aniso_U_23
_atom_site_aniso_U_13
_atom_site_aniso_U_12
N4 0.0142(2) 0.0138(2) 0.0110(2) 0.00038(17) 0.00045(17) -0.00096(17)
N1 0.0169(2) 0.0169(2) 0.0128(2) 0.00174(18) 0.00076(18) -0.00020(18)
C5 0.0133(2) 0.0146(2) 0.0132(3) 0.0017(2) 0.00132(19) -0.00101(19)
C6 0.0149(2) 0.0137(2) 0.0120(3) 0.00037(19) 0.00090(19) -0.00127(19)
N3 0.0217(3) 0.0181(2) 0.0127(3) 0.00036(19) -0.0007(2) -0.0008(2)
C7 0.0147(2) 0.0173(3) 0.0116(3) 0.0021(2) 0.00018(19) -0.0011(2)
N2 0.0209(2) 0.0164(2) 0.0128(2) -0.00023(18) -0.0007(2) -0.00123(19)
C1 0.0165(3) 0.0200(3) 0.0146(3) 0.0036(2) 0.0011(2) 0.0007(2)
C11 0.0176(2) 0.0168(3) 0.0132(3) -0.0014(2) 0.0010(2) -0.0004(2)
C8 0.0178(3) 0.0186(3) 0.0164(3) 0.0046(2) 0.0016(2) 0.0006(2)
C4 0.0198(3) 0.0161(3) 0.0165(3) 0.0001(2) 0.0017(2) 0.0007(2)
C2 0.0188(3) 0.0187(3) 0.0184(3) 0.0052(2) 0.0017(2) 0.0019(2)
C3 0.0215(3) 0.0161(3) 0.0218(3) 0.0022(2) 0.0025(2) 0.0023(2)
C10 0.0211(3) 0.0169(3) 0.0188(3) -0.0020(2) 0.0020(2) 0.0010(2)
C9 0.0205(3) 0.0160(3) 0.0217(3) 0.0028(2) 0.0031(2) 0.0018(2)
C12 0.0337(4) 0.0275(4) 0.0142(3) 0.0011(3) -0.0014(3) 0.0068(3)

loop_
_atom_type_symbol
_atom_type_description
_atom_type_scat_dispersion_real
_atom_type_scat_dispersion_imag
_atom_type_scat_source
C C 0.0033 0.0016 'International Tables Vol C Tables 4.2.6.8 and 6.1.1.4'
H H 0.0000 0.0000 'International Tables Vol C Tables 4.2.6.8 and 6.1.1.4'
N N 0.0061 0.0033 'International Tables Vol C Tables 4.2.6.8 and 6.1.1.4'

loop_
_geom_angle_atom_site_label_1
_geom_angle_atom_site_label_2
_geom_angle_atom_site_label_3
_geom_angle
C6 N4 C11 133.35(6)
C6 N4 C7 104.49(5)
C11 N4 C7 122.17(6)
C5 N1 C1 118.28(6)
N1 C5 C4 123.24(6)
N1 C5 C6 117.65(6)
C4 C5 C6 119.11(6)
N2 C6 N4 109.26(6)
N2 C6 C5 123.59(6)
N4 C6 C5 127.12(6)
C7 N3 N2 106.79(6)
N3 C7 N4 110.26(6)
N3 C7 C8 130.34(7)
N4 C7 C8 119.40(6)
C6 N2 N3 109.20(6)
N1 C1 C2 122.14(7)
N1 C1 C12 116.15(6)
C2 C1 C12 121.70(7)
C10 C11 N4 118.30(7)
C9 C8 C7 118.55(7)
C3 C4 C5 118.00(7)
C3 C2 C1 119.00(7)
C4 C3 C2 119.33(7)
C11 C10 C9 120.84(7)
C8 C9 C10 120.73(7)

loop_
_geom_bond_atom_site_label_1
_geom_bond_atom_site_label_2
_geom_bond_distance
N4 C6 1.3788(8)
N4 C11 1.3854(9)
N4 C7 1.3858(9)
N1 C5 1.3412(9)
N1 C1 1.3443(9)
C5 C4 1.3969(10)
C5 C6 1.4621(9)
C6 N2 1.3239(9)
N3 C7 1.3295(9)
N3 N2 1.3662(9)
C7 C8 1.4177(10)
C1 C2 1.3936(10)
C1 C12 1.4951(11)
C11 C10 1.3594(10)
C8 C9 1.3606(11)
C4 C3 1.3843(10)
C2 C3 1.3900(11)
C10 C9 1.4279(11)

loop_
_geom_torsion_atom_site_label_1
_geom_torsion_atom_site_label_2
_geom_torsion_atom_site_label_3
_geom_torsion_atom_site_label_4
_geom_torsion
C1 N1 C5 C4 0.34(10)
C1 N1 C5 C6 179.82(6)
C11 N4 C6 N2 -179.27(7)
C7 N4 C6 N2 0.44(7)
C11 N4 C6 C5 2.57(12)
C7 N4 C6 C5 -177.72(6)
N1 C5 C6 N2 -179.51(6)
C4 C5 C6 N2 0.00(10)
N1 C5 C6 N4 -1.59(10)
C4 C5 C6 N4 177.92(6)
N2 N3 C7 N4 0.36(8)
N2 N3 C7 C8 -178.88(7)
C6 N4 C7 N3 -0.50(7)
C11 N4 C7 N3 179.26(6)
C6 N4 C7 C8 178.85(6)
C11 N4 C7 C8 -1.40(10)
N4 C6 N2 N3 -0.24(8)
C5 C6 N2 N3 178.01(6)
C7 N3 N2 C6 -0.08(8)
C5 N1 C1 C2 0.22(10)
C5 N1 C1 C12 -179.14(6)
C6 N4 C11 C10 -179.14(7)
C7 N4 C11 C10 1.19(10)
N3 C7 C8 C9 179.69(7)
N4 C7 C8 C9 0.50(10)
N1 C5 C4 C3 -0.57(10)
C6 C5 C4 C3 179.95(6)
N1 C1 C2 C3 -0.51(11)
C12 C1 C2 C3 178.81(7)
C5 C4 C3 C2 0.25(11)
C1 C2 C3 C4 0.26(11)
N4 C11 C10 C9 -0.10(10)
C7 C8 C9 C10 0.54(11)
C11 C10 C9 C8 -0.76(11)
